data_4325649
loop_
_publ_author_name
'Galina V. Romanenko'
'Ksenia Yu. Maryunina'
'Artem S. Bogomyakov'
'Renad Z. Sagdeev'
'Victor I. Ovcharenko'

_publ_section_title
;
 Relationship between the Thermally Induced Reorientations of Aromatic
 Solvate Molecules in Cu(hfac)2- Nitroxide Breathing Crystals and the
 Character of the Magnetic Anomaly
;
_journal_name_full 'Inorganic Chemistry'
_journal_page_first 6597
_journal_page_last 6609
_journal_paper_doi 10.1021/ic200444e
_journal_volume 50
_journal_year 2011
_chemical_formula_sum 'C28.5 H31 Cu F12 N4 O6'
_chemical_formula_weight 817.11
_chemical_name_systematic
; 
 ? 
;
_space_group_IT_number 2
_symmetry_cell_setting triclinic
_symmetry_space_group_name_Hall '-P 1'
_symmetry_space_group_name_H-M 'P -1'
_atom_sites_solution_hydrogens geom
_atom_sites_solution_primary direct
_atom_sites_solution_secondary difmap
_audit_creation_method SHELXL-97
_cell_angle_alpha 99.061(18)
_cell_angle_beta 112.535(18)
_cell_angle_gamma 96.090(18)
_cell_formula_units_Z 2
_cell_length_a 10.615(11)
_cell_length_b 13.375(14)
_cell_length_c 13.581(14)
_cell_measurement_reflns_used 2271
_cell_measurement_temperature 150(2)
_cell_measurement_theta_max 20.88
_cell_measurement_theta_min 2.39
_cell_volume 1729(3)
_computing_cell_refinement 'Bruker SMART'
_computing_data_collection 'Bruker SMART'
_computing_data_reduction 'Bruker SAINT'
_computing_molecular_graphics 'Bruker SHELXTL'
_computing_publication_material 'Bruker SHELXTL'
_computing_structure_refinement 'SHELXL-97 (Sheldrick, 1997)'
_computing_structure_solution 'SHELXS-97 (Sheldrick, 1990)'
_diffrn_ambient_temperature 150(2)
_diffrn_measured_fraction_theta_full 0.973
_diffrn_measured_fraction_theta_max 0.973
_diffrn_measurement_device_type 'CCD area detector'
_diffrn_measurement_method 'phi and omega scans'
_diffrn_radiation_monochromator graphite
_diffrn_radiation_source 'fine-focus sealed tube'
_diffrn_radiation_type MoK\a
_diffrn_radiation_wavelength 0.71073
_diffrn_reflns_av_R_equivalents 0.1071
_diffrn_reflns_av_sigmaI/netI 0.1558
_diffrn_reflns_limit_h_max 12
_diffrn_reflns_limit_h_min -13
_diffrn_reflns_limit_k_max 16
_diffrn_reflns_limit_k_min -16
_diffrn_reflns_limit_l_max 17
_diffrn_reflns_limit_l_min -16
_diffrn_reflns_number 16427
_diffrn_reflns_theta_full 26.49
_diffrn_reflns_theta_max 26.49
_diffrn_reflns_theta_min 1.66
_exptl_absorpt_coefficient_mu 0.742
_exptl_absorpt_correction_type none
_exptl_crystal_colour black
_exptl_crystal_density_diffrn 1.569
_exptl_crystal_description plate
_exptl_crystal_F_000 830
_refine_diff_density_max 1.206
_refine_diff_density_min -0.842
_refine_diff_density_rms 0.101
_refine_ls_extinction_method none
_refine_ls_goodness_of_fit_ref 0.884
_refine_ls_hydrogen_treatment constr
_refine_ls_matrix_type fullcycle
_refine_ls_number_parameters 634
_refine_ls_number_reflns 6974
_refine_ls_number_restraints 8
_refine_ls_restrained_S_all 0.899
_refine_ls_R_factor_all 0.1265
_refine_ls_R_factor_gt 0.0732
_refine_ls_shift/su_max 0.431
_refine_ls_shift/su_mean 0.011
_refine_ls_structure_factor_coef Fsqd
_refine_ls_weighting_details 'calc w=1/[\s^2^(Fo^2^)+(0.0878P)^2^+0.0000P] where P=(Fo^2^+2Fc^2^)/3'
_refine_ls_weighting_scheme calc
_refine_ls_wR_factor_gt 0.1707
_refine_ls_wR_factor_ref 0.1905
_reflns_number_gt 3543
_reflns_number_total 6974
_reflns_threshold_expression >2sigma(I)
_cod_data_source_file ic200444e_si_002_54.cif
_cod_data_source_block ettol150
_cod_original_formula_sum 'C28.50 H31 Cu F12 N4 O6'
_cod_database_code 4325649

loop_
_symmetry_equiv_pos_as_xyz
'x, y, z'
'-x, -y, -z'

loop_
_atom_site_label
_atom_site_type_symbol
_atom_site_fract_x
_atom_site_fract_y
_atom_site_fract_z
_atom_site_U_iso_or_equiv
_atom_site_adp_type
_atom_site_occupancy
_atom_site_symmetry_multiplicity
_atom_site_calc_flag
_atom_site_refinement_flags
_atom_site_disorder_assembly
_atom_site_disorder_group
Cu1 Cu 0.5000 0.5000 0.5000 0.0316(3) Uani 1 2 d S . .
O1 O 0.6142(4) 0.4139(2) 0.4449(3) 0.0382(9) Uani 1 1 d . . .
C1 C 0.7640(8) 0.3676(5) 0.3645(6) 0.0531(16) Uani 1 1 d . . .
F1 F 0.6618(15) 0.3095(12) 0.2797(12) 0.073(5) Uani 0.50 1 d P . .
F2 F 0.812(2) 0.3046(15) 0.4252(14) 0.090(7) Uani 0.50 1 d P . .
F3 F 0.858(3) 0.4001(19) 0.359(3) 0.168(11) Uani 0.50 1 d P . .
F1A F 0.691(3) 0.3454(18) 0.2622(16) 0.172(14) Uani 0.50 1 d P . .
F2A F 0.777(3) 0.2873(15) 0.407(2) 0.112(9) Uani 0.50 1 d P . .
F3A F 0.891(2) 0.4041(18) 0.351(2) 0.099(5) Uani 0.50 1 d P . .
C2 C 0.7094(6) 0.4504(4) 0.4223(4) 0.0400(13) Uani 1 1 d . . .
C3 C 0.7727(6) 0.5526(4) 0.4433(4) 0.0441(14) Uani 1 1 d . . .
H3A H 0.8474 0.5688 0.4229 0.053 Uiso 1 1 calc R . .
C4 C 0.7273(6) 0.6321(4) 0.4941(4) 0.0368(13) Uani 1 1 d . . .
C5 C 0.8035(7) 0.7419(4) 0.5168(6) 0.0535(16) Uani 1 1 d . . .
F4 F 0.7133(4) 0.8014(3) 0.4723(4) 0.0879(14) Uani 1 1 d . . .
F5 F 0.8980(4) 0.7515(2) 0.4763(4) 0.0811(13) Uani 1 1 d . . .
F6 F 0.8626(5) 0.7837(3) 0.6202(3) 0.0876(14) Uani 1 1 d . . .
O2 O 0.6324(4) 0.6253(2) 0.5267(3) 0.0353(8) Uani 1 1 d . . .
Cu2 Cu 0.0000 0.0000 0.0000 0.0372(3) Uani 1 2 d S . .
O3 O 0.0205(4) -0.0467(2) 0.1354(3) 0.0398(9) Uani 1 1 d . . .
C6 C 0.0086(9) -0.0496(5) 0.3041(6) 0.063(2) Uani 1 1 d . . .
F7 F -0.0055(18) -0.1450(12) 0.3006(15) 0.075(5) Uani 0.50 1 d P . .
F8 F 0.126(2) -0.0664(18) 0.3362(15) 0.113(9) Uani 0.50 1 d P . .
F8A F 0.150(2) -0.0182(14) 0.3589(19) 0.102(7) Uani 0.50 1 d P . .
F9 F -0.012(3) 0.0089(13) 0.3807(19) 0.067(5) Uani 0.50 1 d P . .
F9A F -0.040(3) -0.0058(17) 0.370(2) 0.121(10) Uani 0.50 1 d P . .
F7A F -0.0802(17) -0.1466(16) 0.2793(16) 0.089(6) Uani 0.50 1 d P . .
C7 C -0.0388(6) -0.0153(4) 0.1955(4) 0.0420(14) Uani 1 1 d . . .
C8 C -0.1485(6) 0.0410(4) 0.1689(5) 0.0436(14) Uani 1 1 d . . .
H8A H -0.1893 0.0565 0.2194 0.052 Uiso 1 1 calc R . .
C9 C -0.1974(5) 0.0733(4) 0.0736(4) 0.0360(13) Uani 1 1 d . . .
C10 C -0.3209(6) 0.1314(4) 0.0491(5) 0.0467(15) Uani 1 1 d . . .
F10 F -0.2818(4) 0.2259(3) 0.0463(4) 0.0790(12) Uani 1 1 d . . .
F11 F -0.4215(4) 0.0878(3) -0.0463(4) 0.0958(15) Uani 1 1 d . . .
F12 F -0.3757(4) 0.1338(3) 0.1213(3) 0.0756(12) Uani 1 1 d . . .
O4 O -0.1588(3) 0.0607(2) -0.0039(3) 0.0363(8) Uani 1 1 d . . .
O01 O 0.4095(4) 0.5183(2) 0.3244(3) 0.0438(9) Uani 1 1 d . . .
N1 N 0.2795(5) 0.5240(3) 0.2683(4) 0.0384(11) Uani 1 1 d . . .
C01 C 0.2371(6) 0.6255(4) 0.2507(4) 0.0406(13) Uani 1 1 d . . .
C02 C 0.2832(6) 0.6527(4) 0.1626(5) 0.0520(16) Uani 1 1 d . . .
H02A H 0.3845 0.6721 0.1936 0.078 Uiso 1 1 calc R . .
H02B H 0.2415 0.7106 0.1362 0.078 Uiso 1 1 calc R . .
H02C H 0.2530 0.5930 0.1017 0.078 Uiso 1 1 calc R . .
C03 C 0.3088(7) 0.7095(4) 0.3568(5) 0.0515(16) Uani 1 1 d . . .
H03A H 0.4088 0.7238 0.3760 0.077 Uiso 1 1 calc R . .
H03B H 0.2921 0.6854 0.4161 0.077 Uiso 1 1 calc R . .
H03C H 0.2709 0.7725 0.3457 0.077 Uiso 1 1 calc R . .
C04 C 0.0770(6) 0.5940(4) 0.2089(4) 0.0406(14) Uani 1 1 d . . .
C05 C -0.0075(6) 0.6449(4) 0.1190(4) 0.0503(16) Uani 1 1 d . . .
H05A H -0.1066 0.6205 0.0976 0.075 Uiso 1 1 calc R . .
H05B H 0.0152 0.6272 0.0557 0.075 Uiso 1 1 calc R . .
H05C H 0.0144 0.7198 0.1456 0.075 Uiso 1 1 calc R . .
C06 C 0.0266(6) 0.6034(4) 0.3004(5) 0.0508(16) Uani 1 1 d . . .
H06A H -0.0745 0.5824 0.2692 0.076 Uiso 1 1 calc R . .
H06B H 0.0524 0.6750 0.3412 0.076 Uiso 1 1 calc R . .
H06C H 0.0695 0.5589 0.3497 0.076 Uiso 1 1 calc R . .
N2 N 0.0606(5) 0.4810(3) 0.1645(4) 0.0383(11) Uani 1 1 d . . .
O02 O -0.0588(4) 0.4256(3) 0.1054(3) 0.0472(10) Uani 1 1 d . . .
C07 C 0.1777(6) 0.4451(4) 0.2087(4) 0.0366(13) Uani 1 1 d . . .
C08 C 0.1908(6) 0.3382(3) 0.1895(4) 0.0342(12) Uani 1 1 d . . .
C09 C 0.0886(5) 0.2528(4) 0.1212(4) 0.0351(12) Uani 1 1 d . . .
H09A H -0.0055 0.2566 0.0806 0.042 Uiso 1 1 calc R . .
N3 N 0.1393(5) 0.1661(3) 0.1201(3) 0.0351(10) Uani 1 1 d . A .
N4 N 0.2751(4) 0.1956(3) 0.1915(3) 0.0351(10) Uani 1 1 d . . .
C041 C 0.355(3) 0.122(2) 0.203(3) 0.027(5) Uani 0.50 1 d P A 1
H04A H 0.4368 0.1459 0.1895 0.032 Uiso 0.50 1 calc PR A 1
H04S H 0.3012 0.0592 0.1469 0.032 Uiso 0.50 1 calc PR A 1
C042 C 0.408(2) 0.0920(15) 0.320(3) 0.110(11) Uani 0.50 1 d PD A 1
H04B H 0.4704 0.1540 0.3732 0.132 Uiso 0.50 1 calc PR A 1
H04C H 0.3257 0.0804 0.3371 0.132 Uiso 0.50 1 calc PR A 1
C043 C 0.481(2) 0.0035(15) 0.3438(19) 0.091(7) Uani 0.50 1 d PD A 1
H04D H 0.4725 -0.0180 0.4078 0.110 Uiso 0.50 1 calc PR A 1
H04E H 0.4372 -0.0556 0.2806 0.110 Uiso 0.50 1 calc PR A 1
C044 C 0.6263(17) 0.0329(14) 0.366(2) 0.128(10) Uani 0.50 1 d PD A 1
H04F H 0.6709 -0.0276 0.3731 0.192 Uiso 0.50 1 calc PR A 1
H04G H 0.6720 0.0854 0.4339 0.192 Uiso 0.50 1 calc PR A 1
H04H H 0.6342 0.0609 0.3056 0.192 Uiso 0.50 1 calc PR A 1
C41 C 0.379(3) 0.117(3) 0.231(2) 0.047(9) Uani 0.50 1 d P A 2
H41A H 0.3254 0.0455 0.2026 0.057 Uiso 0.50 1 calc PR A 2
H41B H 0.4474 0.1225 0.1974 0.057 Uiso 0.50 1 calc PR A 2
C42 C 0.4447(19) 0.1313(12) 0.3335(19) 0.052(5) Uani 0.50 1 d PD A 2
H42A H 0.3804 0.1132 0.3675 0.062 Uiso 0.50 1 calc PR A 2
H42B H 0.4898 0.2044 0.3648 0.062 Uiso 0.50 1 calc PR A 2
C43 C 0.560(2) 0.0583(11) 0.3552(15) 0.070(5) Uani 0.50 1 d PD A 2
H43A H 0.6145 0.0703 0.3121 0.084 Uiso 0.50 1 calc PR A 2
H43R H 0.6238 0.0761 0.4335 0.084 Uiso 0.50 1 calc PR A 2
C44 C 0.495(3) -0.0505(12) 0.3252(19) 0.125(10) Uani 0.50 1 d PD A 2
H44A H 0.5057 -0.0758 0.3914 0.187 Uiso 0.50 1 calc PR A 2
H44B H 0.5393 -0.0904 0.2853 0.187 Uiso 0.50 1 calc PR A 2
H44C H 0.3958 -0.0582 0.2788 0.187 Uiso 0.50 1 calc PR A 2
C010 C 0.3070(6) 0.2964(3) 0.2323(4) 0.0350(12) Uani 1 1 d . A .
H01A H 0.3958 0.3334 0.2828 0.042 Uiso 1 1 calc R . .
C9S C -0.6777 0.2475 -0.0903 0.178 Uani 0.50 1 d PD . .
H9SA H -0.7153 0.2242 -0.1682 0.267 Uiso 0.50 1 d P . .
H9SB H -0.6116 0.2062 -0.0566 0.267 Uiso 0.50 1 d P . .
H9SC H -0.7512 0.2414 -0.0657 0.267 Uiso 0.50 1 d P . .
C1S C -0.5929 0.3805 -0.0532 0.209 Uani 0.50 1 d PD . .
C2S C -0.5832 0.4480 -0.1191 0.626 Uani 0.50 1 d P . .
H2SA H -0.6212 0.4242 -0.1969 0.751 Uiso 0.50 1 d P . .
C3S C -0.5187 0.5501 -0.0722 0.306 Uani 0.50 1 d P . .
H3SA H -0.5120 0.5968 -0.1177 0.368 Uiso 0.50 1 d P . .
C4S C -0.4638 0.5846 0.0405 0.141 Uani 0.50 1 d PD . .
C5S C -0.4734 0.5170 0.1063 0.183 Uani 0.50 1 d P . .
H5SA H -0.4355 0.5409 0.1841 0.219 Uiso 0.50 1 d P . .
C6S C -0.5380 0.4150 0.0595 0.306 Uani 0.50 1 d P . .
H6SA H -0.5446 0.3683 0.1049 0.368 Uiso 0.50 1 d P . .
C7S C -0.3804 0.6961 0.1028 0.142 Uani 0.50 1 d PD . .
H7SA H -0.2924 0.6923 0.1579 0.170 Uiso 0.50 1 d P . .
H7SB H -0.4311 0.7318 0.1376 0.170 Uiso 0.50 1 d P . .
C8S C -0.3584 0.7536 0.0205 0.124 Uani 0.50 1 d PD . .
H8SA H -0.3075 0.8219 0.0575 0.186 Uiso 0.50 1 d P . .
H8SB H -0.3071 0.7177 -0.0136 0.186 Uiso 0.50 1 d P . .
H8SC H -0.4468 0.7575 -0.0340 0.186 Uiso 0.50 1 d P . .

loop_
_atom_site_aniso_label
_atom_site_aniso_U_11
_atom_site_aniso_U_22
_atom_site_aniso_U_33
_atom_site_aniso_U_23
_atom_site_aniso_U_13
_atom_site_aniso_U_12
Cu1 0.0361(6) 0.0264(5) 0.0369(5) 0.0022(4) 0.0211(4) 0.0082(4)
O1 0.039(2) 0.037(2) 0.041(2) 0.0056(17) 0.0215(19) 0.0049(17)
C1 0.067(5) 0.047(4) 0.060(5) 0.012(3) 0.040(4) 0.016(4)
F1 0.065(7) 0.075(7) 0.051(9) -0.034(7) 0.015(6) 0.001(6)
F2 0.149(14) 0.102(14) 0.053(7) 0.033(7) 0.048(7) 0.105(12)
F3 0.190(17) 0.048(7) 0.39(3) -0.011(10) 0.279(18) 0.000(8)
F1A 0.30(3) 0.21(2) 0.056(8) 0.040(11) 0.084(13) 0.20(2)
F2A 0.193(19) 0.031(5) 0.20(2) 0.041(9) 0.156(18) 0.039(8)
F3A 0.111(11) 0.058(6) 0.210(14) 0.015(7) 0.156(11) 0.018(7)
C2 0.046(4) 0.038(3) 0.038(3) 0.010(3) 0.016(3) 0.013(3)
C3 0.053(4) 0.039(3) 0.054(4) 0.007(3) 0.038(3) 0.009(3)
C4 0.039(3) 0.036(3) 0.034(3) 0.005(2) 0.015(3) 0.007(2)
C5 0.069(5) 0.032(3) 0.070(4) 0.006(3) 0.043(4) 0.002(3)
F4 0.089(3) 0.044(2) 0.135(4) 0.037(2) 0.043(3) 0.017(2)
F5 0.100(3) 0.0417(19) 0.131(3) 0.007(2) 0.087(3) -0.002(2)
F6 0.118(4) 0.058(2) 0.065(3) -0.014(2) 0.039(3) -0.038(2)
O2 0.038(2) 0.0294(18) 0.043(2) 0.0021(16) 0.0240(18) 0.0058(16)
Cu2 0.0492(6) 0.0310(5) 0.0468(6) 0.0083(4) 0.0330(5) 0.0185(4)
O3 0.049(2) 0.0255(18) 0.054(2) 0.0044(16) 0.031(2) 0.0105(16)
C6 0.111(7) 0.038(4) 0.072(5) 0.019(4) 0.065(5) 0.030(4)
F7 0.128(16) 0.029(5) 0.059(8) 0.005(5) 0.031(10) 0.011(9)
F8 0.117(18) 0.22(3) 0.073(12) 0.087(15) 0.067(13) 0.122(18)
F8A 0.088(11) 0.102(10) 0.086(9) 0.013(8) 0.016(7) -0.013(9)
F9 0.121(11) 0.031(5) 0.048(8) 0.005(5) 0.035(7) 0.016(6)
F9A 0.23(3) 0.146(18) 0.066(12) 0.049(12) 0.109(16) 0.126(17)
F7A 0.134(15) 0.068(7) 0.065(9) 0.032(6) 0.039(11) 0.000(10)
C7 0.065(4) 0.027(3) 0.046(3) 0.004(2) 0.037(3) 0.010(3)
C8 0.066(4) 0.034(3) 0.052(4) 0.008(3) 0.044(3) 0.021(3)
C9 0.040(3) 0.030(3) 0.043(3) 0.002(2) 0.024(3) 0.005(2)
C10 0.049(4) 0.040(3) 0.060(4) 0.001(3) 0.034(4) 0.014(3)
F10 0.077(3) 0.047(2) 0.142(4) 0.035(2) 0.065(3) 0.0316(19)
F11 0.061(3) 0.099(3) 0.105(3) -0.030(3) 0.023(2) 0.041(2)
F12 0.089(3) 0.084(3) 0.096(3) 0.029(2) 0.070(3) 0.052(2)
O4 0.040(2) 0.0323(18) 0.043(2) -0.0019(16) 0.0255(18) 0.0119(16)
O01 0.053(3) 0.036(2) 0.052(2) 0.0032(18) 0.035(2) 0.0079(18)
N1 0.044(3) 0.030(2) 0.051(3) 0.006(2) 0.029(2) 0.009(2)
C01 0.053(4) 0.027(3) 0.046(3) 0.009(2) 0.023(3) 0.012(3)
C02 0.066(4) 0.041(3) 0.058(4) 0.012(3) 0.036(3) 0.004(3)
C03 0.076(5) 0.025(3) 0.059(4) 0.002(3) 0.035(3) 0.013(3)
C04 0.063(4) 0.027(3) 0.041(3) 0.006(2) 0.028(3) 0.019(3)
C05 0.075(5) 0.040(3) 0.052(4) 0.017(3) 0.036(3) 0.030(3)
C06 0.078(5) 0.037(3) 0.058(4) 0.006(3) 0.047(4) 0.022(3)
N2 0.046(3) 0.029(2) 0.049(3) 0.005(2) 0.028(3) 0.014(2)
O02 0.048(3) 0.040(2) 0.055(2) 0.0045(19) 0.022(2) 0.0172(19)
C07 0.045(4) 0.032(3) 0.044(3) 0.009(2) 0.028(3) 0.014(3)
C08 0.045(3) 0.026(3) 0.038(3) 0.004(2) 0.025(3) 0.009(2)
C09 0.032(3) 0.036(3) 0.043(3) 0.012(2) 0.018(3) 0.013(2)
N3 0.041(3) 0.027(2) 0.041(3) 0.0053(19) 0.021(2) 0.013(2)
N4 0.039(3) 0.028(2) 0.038(3) 0.0020(19) 0.015(2) 0.014(2)
C041 0.021(8) 0.031(11) 0.025(12) 0.007(7) 0.002(8) 0.013(8)
C042 0.18(3) 0.075(19) 0.13(2) 0.049(19) 0.10(2) 0.085(19)
C043 0.122(19) 0.074(14) 0.129(18) 0.064(15) 0.075(15) 0.071(15)
C044 0.078(15) 0.055(12) 0.25(3) 0.065(14) 0.041(16) 0.043(10)
C41 0.077(19) 0.051(11) 0.039(19) 0.029(12) 0.029(16) 0.064(12)
C42 0.069(10) 0.020(8) 0.043(9) 0.004(7) -0.005(7) 0.022(7)
C43 0.078(14) 0.063(12) 0.090(12) 0.057(10) 0.034(11) 0.038(10)
C44 0.19(3) 0.065(13) 0.116(16) 0.008(12) 0.045(16) 0.075(15)
C010 0.036(3) 0.029(3) 0.038(3) -0.002(2) 0.016(3) 0.008(2)
C9S 0.073 0.084 0.279 0.005 -0.022 0.025
C1S 0.009 0.444 0.155 -0.012 0.026 0.112
C2S 0.350 1.665 0.248 0.553 0.263 0.718
C3S 0.300 0.713 0.169 0.291 0.214 0.434
C4S 0.024 0.220 0.229 0.099 0.064 0.099
C5S 0.182 0.369 0.192 0.213 0.174 0.251
C6S 0.163 0.632 0.312 0.238 0.184 0.311
C7S 0.096 0.282 0.135 0.129 0.094 0.088
C8S 0.101 0.143 0.115 0.054 0.015 0.040

loop_
_atom_type_symbol
_atom_type_description
_atom_type_scat_dispersion_real
_atom_type_scat_dispersion_imag
_atom_type_scat_source
C C 0.0033 0.0016 'International Tables Vol C Tables 4.2.6.8 and 6.1.1.4'
H H 0.0000 0.0000 'International Tables Vol C Tables 4.2.6.8 and 6.1.1.4'
N N 0.0061 0.0033 'International Tables Vol C Tables 4.2.6.8 and 6.1.1.4'
O O 0.0106 0.0060 'International Tables Vol C Tables 4.2.6.8 and 6.1.1.4'
F F 0.0171 0.0103 'International Tables Vol C Tables 4.2.6.8 and 6.1.1.4'
Cu Cu 0.3201 1.2651 'International Tables Vol C Tables 4.2.6.8 and 6.1.1.4'

loop_
_geom_angle_atom_site_label_1
_geom_angle_atom_site_label_2
_geom_angle_atom_site_label_3
_geom_angle
_geom_angle_site_symmetry_1
_geom_angle_site_symmetry_3
O2 Cu1 O2 179.999(2) 2_666 .
O2 Cu1 O1 90.62(16) 2_666 2_666
O2 Cu1 O1 89.38(16) . 2_666
O2 Cu1 O1 89.38(16) 2_666 .
O2 Cu1 O1 90.62(16) . .
O1 Cu1 O1 179.998(2) 2_666 .
O2 Cu1 O01 85.33(14) 2_666 2_666
O2 Cu1 O01 94.67(14) . 2_666
O1 Cu1 O01 82.24(14) 2_666 2_666
O1 Cu1 O01 97.76(15) . 2_666
O2 Cu1 O01 94.67(14) 2_666 .
O2 Cu1 O01 85.33(14) . .
O1 Cu1 O01 97.76(15) 2_666 .
O1 Cu1 O01 82.24(15) . .
O01 Cu1 O01 179.999(2) 2_666 .
C2 O1 Cu1 123.7(3) . .
F3 C1 F1A 96(2) . .
F3 C1 F2 99(2) . .
F1A C1 F2 126.8(14) . .
F3 C1 F2A 113(2) . .
F1A C1 F2A 112.8(16) . .
F2 C1 F2A 17(2) . .
F3 C1 F1 121(2) . .
F1A C1 F1 29.9(14) . .
F2 C1 F1 103.4(13) . .
F2A C1 F1 87.0(15) . .
F3 C1 F3A 5(2) . .
F1A C1 F3A 92.8(18) . .
F2 C1 F3A 98.2(15) . .
F2A C1 F3A 110.6(16) . .
F1 C1 F3A 117.2(15) . .
F3 C1 C2 111.2(14) . .
F1A C1 C2 110.5(11) . .
F2 C1 C2 110.7(10) . .
F2A C1 C2 112.9(12) . .
F1 C1 C2 110.0(10) . .
F3A C1 C2 115.7(10) . .
F1A F1 C1 73(3) . .
C1 F3 F1A 46.6(16) . .
F1 F1A C1 77(3) . .
F1 F1A F3 110(3) . .
C1 F1A F3 37.9(11) . .
O1 C2 C3 129.3(5) . .
O1 C2 C1 113.2(5) . .
C3 C2 C1 117.5(5) . .
C2 C3 C4 120.7(5) . .
O2 C4 C3 128.4(5) . .
O2 C4 C5 113.8(5) . .
C3 C4 C5 117.8(5) . .
F6 C5 F5 108.0(5) . .
F6 C5 F4 105.5(5) . .
F5 C5 F4 106.0(5) . .
F6 C5 C4 112.4(5) . .
F5 C5 C4 114.6(5) . .
F4 C5 C4 109.8(5) . .
C4 O2 Cu1 125.7(3) . .
O4 Cu2 O4 179.999(2) 2 .
O4 Cu2 O3 87.76(15) 2 .
O4 Cu2 O3 92.24(15) . .
O4 Cu2 O3 92.24(15) 2 2
O4 Cu2 O3 87.76(15) . 2
O3 Cu2 O3 180.0 . 2
O4 Cu2 N3 85.31(15) 2 2
O4 Cu2 N3 94.69(15) . 2
O3 Cu2 N3 93.75(15) . 2
O3 Cu2 N3 86.25(15) 2 2
O4 Cu2 N3 94.69(15) 2 .
O4 Cu2 N3 85.31(15) . .
O3 Cu2 N3 86.25(15) . .
O3 Cu2 N3 93.75(15) 2 .
N3 Cu2 N3 180.0(2) 2 .
C7 O3 Cu2 123.9(3) . .
F8 C6 F7 75.7(13) . .
F8 C6 F9A 121.7(18) . .
F7 C6 F9A 109.8(15) . .
F8 C6 F9 111.7(17) . .
F7 C6 F9 117.7(13) . .
F9A C6 F9 13(2) . .
F8 C6 F8A 28.0(15) . .
F7 C6 F8A 102.1(12) . .
F9A C6 F8A 103.9(18) . .
F9 C6 F8A 91.4(16) . .
F8 C6 F7A 106.3(14) . .
F7 C6 F7A 30.6(11) . .
F9A C6 F7A 93.7(15) . .
F9 C6 F7A 105.8(13) . .
F8A C6 F7A 132.3(12) . .
F8 C6 C7 113.6(9) . .
F7 C6 C7 117.5(10) . .
F9A C6 C7 113.4(14) . .
F9 C6 C7 114.5(12) . .
F8A C6 C7 108.7(11) . .
F7A C6 C7 103.8(9) . .
F7A F7 C6 88(3) . .
F7A F7 F8 138(3) . .
C6 F7 F8 50.7(10) . .
F8A F8 C6 91(4) . .
F8A F8 F7 140(4) . .
C6 F8 F7 53.7(11) . .
F8 F8A C6 61(3) . .
F7 F7A C6 62(3) . .
O3 C7 C8 126.6(5) . .
O3 C7 C6 114.6(5) . .
C8 C7 C6 118.6(5) . .
C9 C8 C7 122.1(5) . .
O4 C9 C8 129.1(5) . .
O4 C9 C10 112.0(5) . .
C8 C9 C10 118.9(5) . .
F10 C10 F11 107.7(6) . .
F10 C10 F12 107.8(5) . .
F11 C10 F12 106.5(5) . .
F10 C10 C9 110.3(5) . .
F11 C10 C9 110.9(4) . .
F12 C10 C9 113.5(5) . .
C9 O4 Cu2 124.3(4) . .
N1 O01 Cu1 125.3(3) . .
O01 N1 C07 125.9(4) . .
O01 N1 C01 121.1(4) . .
C07 N1 C01 112.3(5) . .
N1 C01 C02 105.5(4) . .
N1 C01 C03 111.1(4) . .
C02 C01 C03 110.3(4) . .
N1 C01 C04 100.0(4) . .
C02 C01 C04 113.1(5) . .
C03 C01 C04 115.9(5) . .
N2 C04 C05 110.1(4) . .
N2 C04 C06 106.8(4) . .
C05 C04 C06 111.1(5) . .
N2 C04 C01 99.6(4) . .
C05 C04 C01 115.1(4) . .
C06 C04 C01 113.3(5) . .
O02 N2 C07 125.3(4) . .
O02 N2 C04 121.4(4) . .
C07 N2 C04 112.3(4) . .
N1 C07 N2 108.7(4) . .
N1 C07 C08 126.3(5) . .
N2 C07 C08 125.0(5) . .
C010 C08 C09 103.6(4) . .
C010 C08 C07 128.0(5) . .
C09 C08 C07 128.5(5) . .
N3 C09 C08 112.0(5) . .
C09 N3 N4 104.2(4) . .
C09 N3 Cu2 122.7(4) . .
N4 N3 Cu2 132.9(3) . .
C010 N4 C041 131.2(13) . .
C010 N4 N3 111.5(4) . .
C041 N4 N3 117.1(13) . .
C010 N4 C41 124.1(13) . .
C041 N4 C41 11(2) . .
N3 N4 C41 124.1(12) . .
N4 C041 C042 116(2) . .
C043 C042 C041 123(3) . .
C044 C043 C042 110.0(16) . .
C42 C41 N4 114(3) . .
C41 C42 C43 107(2) . .
C44 C43 C42 111.2(16) . .
N4 C010 C08 108.7(4) . .
C8S C9S C7S 108.4 2_465 2_465
C8S C9S C1S 87.9 2_465 .
C7S C9S C1S 30.8 2_465 .
C4S C1S C7S 127.4 2_465 2_465
C4S C1S C6S 73.9 2_465 .
C7S C1S C6S 130.9 2_465 .
C4S C1S C2S 56.9 2_465 .
C7S C1S C2S 106.9 2_465 .
C6S C1S C2S 120.0 . .
C4S C1S C3S 51.8 2_465 2_465
C7S C1S C3S 140.6 2_465 2_465
C6S C1S C3S 22.1 . 2_465
C2S C1S C3S 101.2 . 2_465
C4S C1S C9S 149.8 2_465 .
C7S C1S C9S 28.4 2_465 .
C6S C1S C9S 109.9 . .
C2S C1S C9S 130.0 . .
C3S C1S C9S 128.1 2_465 .
C4S C1S C5S 39.2 2_465 2_465
C7S C1S C5S 116.0 2_465 2_465
C6S C1S C5S 106.1 . 2_465
C2S C1S C5S 17.7 . 2_465
C3S C1S C5S 85.6 2_465 2_465
C9S C1S C5S 143.0 . 2_465
C4S C1S C8S 138.2 2_465 2_465
C7S C1S C8S 49.9 2_465 2_465
C6S C1S C8S 83.9 . 2_465
C2S C1S C8S 156.1 . 2_465
C3S C1S C8S 101.9 2_465 2_465
C9S C1S C8S 26.3 . 2_465
C5S C1S C8S 163.8 2_465 2_465
C5S C2S C4S 94.5 2_465 2_465
C5S C2S C3S 34.6 2_465 .
C4S C2S C3S 97.2 2_465 .
C5S C2S C1S 123.1 2_465 .
C4S C2S C1S 28.6 2_465 .
C3S C2S C1S 120.0 . .
C5S C2S C6S 23.6 2_465 2_465
C4S C2S C6S 96.6 2_465 2_465
C3S C2S C6S 11.1 . 2_465
C1S C2S C6S 122.4 . 2_465
C5S C2S C7S 135.2 2_465 2_465
C4S C2S C7S 52.2 2_465 2_465
C3S C2S C7S 149.3 . 2_465
C1S C2S C7S 31.1 . 2_465
C6S C2S C7S 147.6 2_465 2_465
C6S C3S C5S 121.1 2_465 2_465
C6S C3S C2S 145.4 2_465 .
C5S C3S C2S 24.3 2_465 .
C6S C3S C4S 73.9 2_465 .
C5S C3S C4S 123.6 2_465 .
C2S C3S C4S 120.0 . .
C6S C3S C1S 51.8 2_465 2_465
C5S C3S C1S 130.9 2_465 2_465
C2S C3S C1S 137.0 . 2_465
C4S C3S C1S 22.1 . 2_465
C6S C3S C4S 129.9 2_465 2_465
C5S C3S C4S 42.4 2_465 2_465
C2S C3S C4S 37.0 . 2_465
C4S C3S C4S 84.5 . 2_465
C1S C3S C4S 100.0 2_465 2_465
C1S C4S C2S 94.5 2_465 2_465
C1S C4S C6S 78.1 2_465 2_465
C2S C4S C6S 143.6 2_465 2_465
C1S C4S C3S 106.1 2_465 .
C2S C4S C3S 138.9 2_465 .
C6S C4S C3S 28.0 2_465 .
C1S C4S C5S 123.1 2_465 .
C2S C4S C5S 28.6 2_465 .
C6S C4S C5S 140.9 2_465 .
C3S C4S C5S 120.0 . .
C1S C4S C7S 32.9 2_465 .
C2S C4S C7S 91.9 2_465 .
C6S C4S C7S 99.5 2_465 .
C3S C4S C7S 124.4 . .
C5S C4S C7S 115.5 . .
C1S C4S C3S 130.0 2_465 2_465
C2S C4S C3S 45.8 2_465 2_465
C6S C4S C3S 114.3 2_465 2_465
C3S C4S C3S 95.5 . 2_465
C5S C4S C3S 26.6 . 2_465
C7S C4S C3S 137.6 . 2_465
C2S C5S C3S 121.1 2_465 2_465
C2S C5S C6S 145.4 2_465 .
C3S C5S C6S 24.3 2_465 .
C2S C5S C4S 56.9 2_465 .
C3S C5S C4S 111.0 2_465 .
C6S C5S C4S 120.0 . .
C2S C5S C1S 39.2 2_465 2_465
C3S C5S C1S 117.3 2_465 2_465
C6S C5S C1S 132.5 . 2_465
C4S C5S C1S 17.7 . 2_465
C3S C6S C4S 78.1 2_465 2_465
C3S C6S C5S 34.6 2_465 .
C4S C6S C5S 96.1 2_465 .
C3S C6S C1S 106.1 2_465 .
C4S C6S C1S 28.0 2_465 .
C5S C6S C1S 120.0 . .
C3S C6S C2S 23.6 2_465 2_465
C4S C6S C2S 90.3 2_465 2_465
C5S C6S C2S 11.1 . 2_465
C1S C6S C2S 116.4 . 2_465
C9S C7S C1S 120.8 2_465 2_465
C9S C7S C8S 33.1 2_465 .
C1S C7S C8S 97.5 2_465 .
C9S C7S C4S 137.3 2_465 .
C1S C7S C4S 19.7 2_465 .
C8S C7S C4S 108.6 . .
C9S C7S C2S 150.4 2_465 2_465
C1S C7S C2S 42.0 2_465 2_465
C8S C7S C2S 139.1 . 2_465
C4S C7S C2S 35.9 . 2_465
C9S C8S C7S 38.5 2_465 .
C9S C8S C1S 65.7 2_465 2_465
C7S C8S C1S 32.6 . 2_465

loop_
_geom_bond_atom_site_label_1
_geom_bond_atom_site_label_2
_geom_bond_distance
_geom_bond_site_symmetry_2
Cu1 O2 1.958(3) 2_666
Cu1 O2 1.958(3) .
Cu1 O1 2.019(4) 2_666
Cu1 O1 2.019(4) .
Cu1 O01 2.269(4) 2_666
Cu1 O01 2.269(4) .
O1 C2 1.238(6) .
C1 F3 1.075(19) .
C1 F1A 1.27(2) .
C1 F2 1.279(16) .
C1 F2A 1.291(19) .
C1 F1 1.300(14) .
C1 F3A 1.472(15) .
C1 C2 1.547(8) .
F1 F1A 0.67(3) .
F3 F1A 1.74(4) .
C2 C3 1.392(7) .
C3 C4 1.405(7) .
C4 O2 1.246(6) .
C4 C5 1.523(7) .
C5 F6 1.297(7) .
C5 F5 1.320(7) .
C5 F4 1.336(7) .
Cu2 O4 1.934(4) 2
Cu2 O4 1.934(4) .
Cu2 O3 1.976(4) .
Cu2 O3 1.976(4) 2
Cu2 N3 2.469(4) 2
Cu2 N3 2.469(4) .
O3 C7 1.256(6) .
C6 F8 1.21(2) .
C6 F7 1.259(18) .
C6 F9A 1.29(2) .
C6 F9 1.31(2) .
C6 F8A 1.38(2) .
C6 F7A 1.43(2) .
C6 C7 1.528(8) .
F7 F7A 0.73(2) .
F7 F8 1.51(3) .
F8 F8A 0.65(3) .
C7 C8 1.414(7) .
C8 C9 1.357(7) .
C9 O4 1.262(6) .
C9 C10 1.549(8) .
C10 F10 1.299(6) .
C10 F11 1.315(7) .
C10 F12 1.316(6) .
O01 N1 1.313(5) .
N1 C07 1.325(6) .
N1 C01 1.501(6) .
C01 C02 1.534(7) .
C01 C03 1.544(7) .
C01 C04 1.556(8) .
C04 N2 1.502(6) .
C04 C05 1.520(7) .
C04 C06 1.523(7) .
N2 O02 1.278(5) .
N2 C07 1.335(7) .
C07 C08 1.443(7) .
C08 C010 1.368(7) .
C08 C09 1.405(7) .
C09 N3 1.330(6) .
N3 N4 1.364(6) .
N4 C010 1.328(6) .
N4 C041 1.35(3) .
N4 C41 1.61(3) .
C041 C042 1.59(4) .
C042 C043 1.494(16) .
C043 C044 1.452(17) .
C41 C42 1.27(4) .
C42 C43 1.611(16) .
C43 C44 1.464(17) .
C9S C8S 0.8784 2_465
C9S C7S 0.9998 2_465
C9S C1S 1.8046 .
C1S C4S 0.6671 2_465
C1S C7S 1.0750 2_465
C1S C6S 1.3900 .
C1S C2S 1.3900 .
C1S C3S 1.7001 2_465
C1S C5S 1.8412 2_465
C1S C8S 1.9779 2_465
C2S C5S 0.6671 2_465
C2S C4S 1.1682 2_465
C2S C3S 1.3899 .
C2S C6S 1.9755 2_465
C2S C7S 1.9889 2_465
C3S C6S 0.6670 2_465
C3S C5S 0.9225 2_465
C3S C4S 1.3900 .
C3S C1S 1.7001 2_465
C3S C4S 1.9243 2_465
C4S C1S 0.6670 2_465
C4S C2S 1.1682 2_465
C4S C6S 1.3652 2_465
C4S C5S 1.3900 .
C4S C7S 1.5719 .
C4S C3S 1.9243 2_465
C5S C2S 0.6670 2_465
C5S C3S 0.9225 2_465
C5S C6S 1.3899 .
C5S C1S 1.8411 2_465
C6S C3S 0.6670 2_465
C6S C4S 1.3652 2_465
C6S C2S 1.9755 2_465
C7S C9S 0.9998 2_465
C7S C1S 1.0750 2_465
C7S C8S 1.5253 .
C7S C2S 1.9890 2_465
C8S C9S 0.8785 2_465
C8S C1S 1.9780 2_465
